data_1551051
loop_
_publ_author_name
'Pucino, Margherita'
'Allouche, Florian'
'Gordon, Christopher P.'
'W\"orle, Michael'
'Mougel, Victor'
'Coperet, Christophe'

_publ_section_title
;
 Reactive Coordinatively Saturated Mo(III) Complex: Exploiting the
 Adaptive Hapticity of Tris(tert-butoxy)silanolate Ligands
;
_journal_name_full 'Chemical Science'
_journal_paper_doi 10.1039/C9SC01955C
_journal_year 2019
_chemical_formula_moiety 'C40 H89 Mo O12 Si3'
_chemical_formula_sum 'C40 H89 Mo O12 Si3'
_chemical_formula_weight 942.32
_chemical_name_systematic '[Mo(C4H8)(OSi(OtBu)3)3]'
_space_group_crystal_system monoclinic
_space_group_IT_number 14
_space_group_name_Hall '-P 2ybc'
_space_group_name_H-M_alt 'P 1 21/c 1'
_symmetry_space_group_name_Hall '-P 2ybc'
_symmetry_space_group_name_H-M 'P 1 21/c 1'
_atom_sites_solution_hydrogens geom
_atom_sites_solution_primary direct
_audit_creation_date 2017-12-22
_audit_creation_method
;
Olex2 1.2
(compiled 2017.08.10 svn.r3458 for OlexSys, GUI svn.r5381)
;
_audit_update_record
;
2018-03-01 deposited with the CCDC.    2019-05-14 downloaded from the CCDC.
;
_cell_angle_alpha 90
_cell_angle_beta 150.1(3)
_cell_angle_gamma 90
_cell_formula_units_Z 4
_cell_length_a 18.388(19)
_cell_length_b 22.712(6)
_cell_length_c 26.40(3)
_cell_measurement_reflns_used 884
_cell_measurement_temperature 104(4)
_cell_measurement_theta_max 30.5419
_cell_measurement_theta_min 2.9280
_cell_volume 5496(5)
_computing_cell_refinement
;
CrysAlisPro, Agilent Technologies,
Version 1.171.36.21 (release 14-08-2012 CrysAlis171 .NET)
(compiled Sep 14 2012,17:21:16)
;
_computing_data_collection
;
CrysAlisPro, Agilent Technologies,
Version 1.171.36.21 (release 14-08-2012 CrysAlis171 .NET)
(compiled Sep 14 2012,17:21:16)
;
_computing_data_reduction
;
CrysAlisPro, Agilent Technologies,
Version 1.171.36.21 (release 14-08-2012 CrysAlis171 .NET)
(compiled Sep 14 2012,17:21:16)
;
_computing_molecular_graphics 'Olex2 (Dolomanov et al., 2009)'
_computing_publication_material 'Olex2 (Dolomanov et al., 2009)'
_computing_structure_refinement 'ShelXL (Sheldrick, 2015)'
_computing_structure_solution 'ShelXS (Sheldrick, 2008)'
_diffrn_ambient_temperature 104(4)
_diffrn_detector_area_resol_mean 16.0839
_diffrn_measured_fraction_theta_full 0.9757
_diffrn_measured_fraction_theta_max 0.9461
_diffrn_measurement_details
;
#__ type_ start__ end____ width___ exp.time_
  1 omega  -98.00  -47.00   1.0000   30.0000
omega____ theta____ kappa____ phi______ frames
    -      -21.7904 -179.0000  150.0000 51

#__ type_ start__ end____ width___ exp.time_
  2 omega  -25.00  -14.00   1.0000   30.0000
omega____ theta____ kappa____ phi______ frames
    -      -21.7904  -99.0000   30.0000 11
;
_diffrn_measurement_device_type 'Xcalibur, Sapphire3'
_diffrn_measurement_method '\w scans'
_diffrn_orient_matrix_UB_11 0.0496676000
_diffrn_orient_matrix_UB_12 0.0108605000
_diffrn_orient_matrix_UB_13 0.0116672000
_diffrn_orient_matrix_UB_21 -0.0258011000
_diffrn_orient_matrix_UB_22 0.0290828000
_diffrn_orient_matrix_UB_23 -0.0112639000
_diffrn_orient_matrix_UB_31 0.0531498000
_diffrn_orient_matrix_UB_32 0.0038705000
_diffrn_orient_matrix_UB_33 0.0512967000
_diffrn_radiation_monochromator graphite
_diffrn_radiation_type MoK\a
_diffrn_radiation_wavelength 0.71073
_diffrn_reflns_av_R_equivalents 0.0448
_diffrn_reflns_av_unetI/netI 0.1371
_diffrn_reflns_Laue_measured_fraction_full 0.9757
_diffrn_reflns_Laue_measured_fraction_max 0.9461
_diffrn_reflns_limit_h_max 13
_diffrn_reflns_limit_h_min -17
_diffrn_reflns_limit_k_max 15
_diffrn_reflns_limit_k_min -25
_diffrn_reflns_limit_l_max 31
_diffrn_reflns_limit_l_min -19
_diffrn_reflns_number 6209
_diffrn_reflns_point_group_measured_fraction_full 0.9757
_diffrn_reflns_point_group_measured_fraction_max 0.9461
_diffrn_reflns_theta_full 25.242
_diffrn_reflns_theta_max 26.372
_diffrn_reflns_theta_min 3.069
_diffrn_source 'Enhance (Mo) X-ray Source'
_exptl_absorpt_coefficient_mu 0.352
_exptl_absorpt_correction_T_max 1.00000
_exptl_absorpt_correction_T_min 0.91241
_exptl_absorpt_correction_type multi-scan
_exptl_absorpt_process_details
;
CrysAlisPro, Agilent Technologies,
Version 1.171.36.21 (release 14-08-2012 CrysAlis171 .NET)
(compiled Sep 14 2012,17:21:16)
Empirical absorption correction using spherical harmonics,
 implemented in SCALE3 ABSPACK scaling algorithm.
;
_exptl_crystal_colour 'clear dark green'
_exptl_crystal_colour_lustre clear
_exptl_crystal_colour_modifier dark
_exptl_crystal_colour_primary green
_exptl_crystal_density_diffrn 1.139
_exptl_crystal_description trapezoid
_exptl_crystal_F_000 2036
_exptl_crystal_size_max 0.25
_exptl_crystal_size_mid 0.2
_exptl_crystal_size_min 0.1
_refine_diff_density_max 0.551
_refine_diff_density_min -0.412
_refine_diff_density_rms 0.061
_refine_ls_extinction_method none
_refine_ls_goodness_of_fit_ref 1.095
_refine_ls_hydrogen_treatment constr
_refine_ls_matrix_type full
_refine_ls_number_parameters 529
_refine_ls_number_reflns 5377
_refine_ls_number_restraints 24
_refine_ls_restrained_S_all 1.105
_refine_ls_R_factor_all 0.1431
_refine_ls_R_factor_gt 0.0908
_refine_ls_shift/su_max 0.001
_refine_ls_shift/su_mean 0.000
_refine_ls_structure_factor_coef Fsqd
_refine_ls_weighting_details
;
 w=1/[\s^2^(Fo^2^)+(0.0540P)^2^]
 where P=(Fo^2^+2Fc^2^)/3
;
_refine_ls_weighting_scheme calc
_refine_ls_wR_factor_gt 0.1620
_refine_ls_wR_factor_ref 0.1903
_reflns_Friedel_coverage 0.000
_reflns_number_gt 3475
_reflns_number_total 5377
_reflns_threshold_expression 'I > 2\s(I)'
_cod_data_source_file c9sc01955c2.cif
_cod_data_source_block vmmosilox
_cod_original_cell_volume 5496(25)
_cod_database_code 1551051
_shelxl_version_number 2012-9
_chemical_oxdiff_formula 'Mo1 Si3 O12 C36 H81'
_shelx_space_group_comment
;
The symmetry employed for this shelxl refinement is uniquely defined
by the following loop, which should always be used as a source of
symmetry information in preference to the above space-group names.
They are only intended as comments.
;
_reflns_odcompleteness_completeness 44.61
_reflns_odcompleteness_iscentric 1
_reflns_odcompleteness_theta 28.22
_olex2_refinement_description
;
1. Fixed Uiso
 At 1.2 times of:
  All C(H,H) groups
 At 1.5 times of:
  All C(H,H,H) groups
2. Uiso/Uaniso restraints and constraints
Uanis(O7B) \\sim Ueq: with sigma of 0.1 and sigma for terminal atoms of 0.2
Uanis(C23) \\sim Ueq, Uanis(C21) \\sim Ueq, Uanis(C22) \\sim Ueq: with sigma of
0.01 and sigma for terminal atoms of 0.02
Uanis(O8) = Uanis(C37B) = Uanis(C40B) = Uanis(C39B) = Uanis(C38B)
Uanis(C37) = Uanis(C40) = Uanis(C38) = Uanis(C39) = Uanis(O7B)
Uanis(O7B) = Uanis(Si2)
3. Others
 Sof(C37B)=Sof(C40B)=Sof(H40A)=Sof(H40B)=Sof(H40C)=Sof(C38B)=Sof(H38D)=
 Sof(H38E)=Sof(H38F)=Sof(C39B)=Sof(H39A)=Sof(H39B)=Sof(H39C)=Sof(O8)=1-FVAR(1)
 Sof(O7B)=Sof(C38)=Sof(H38A)=Sof(H38B)=Sof(H38C)=Sof(C39)=Sof(H39D)=Sof(H39E)=
 Sof(H39F)=Sof(C40)=Sof(H40D)=Sof(H40E)=Sof(H40F)=Sof(C37)=FVAR(1)
4.a Secondary CH2 refined with riding coordinates:
 C1(H1A,H1B)
4.b Idealised Me refined as rotating group:
 C35(H35A,H35B,H35C), C36(H36A,H36B,H36C), C31(H31A,H31B,H31C), C30(H30A,H30B,
 H30C), C32(H32A,H32B,H32C), C11(H11A,H11B,H11C), C12(H12A,H12B,H12C), C6(H6A,
 H6B,H6C), C14(H14A,H14B,H14C), C8(H8A,H8B,H8C), C28(H28A,H28B,H28C), C16(H16A,
 H16B,H16C), C24(H24A,H24B,H24C), C34(H34A,H34B,H34C), C15(H15A,H15B,H15C),
 C26(H26A,H26B,H26C), C10(H10A,H10B,H10C), C7(H7A,H7B,H7C), C19(H19A,H19B,H19C),
  C20(H20A,H20B,H20C), C18(H18A,H18B,H18C), C38(H38A,H38B,H38C), C22(H22A,H22B,
 H22C), C40B(H40A,H40B,H40C), C27(H27A,H27B,H27C), C23(H23A,H23B,H23C), C3(H3A,
 H3B,H3C), C4(H4A,H4B,H4C), C38B(H38D,H38E,H38F), C39B(H39A,H39B,H39C),
 C39(H39D,H39E,H39F), C40(H40D,H40E,H40F)
;
_olex2_date_sample_data_collection 2015-10-29
_olex2_submission_special_instructions 'No special instructions were received'

loop_
_space_group_symop_operation_xyz
'x, y, z'
'-x, y+1/2, -z+1/2'
'-x, -y, -z'
'x, -y-1/2, z-1/2'

loop_
_atom_site_label
_atom_site_type_symbol
_atom_site_fract_x
_atom_site_fract_y
_atom_site_fract_z
_atom_site_U_iso_or_equiv
_atom_site_adp_type
_atom_site_occupancy
_atom_site_site_symmetry_order
_atom_site_calc_flag
_atom_site_refinement_flags_posn
_atom_site_refinement_flags_adp
_atom_site_refinement_flags_occupancy
_atom_site_disorder_assembly
_atom_site_disorder_group
Mo1 Mo 0.30195(8) 0.73060(4) 0.46235(5) 0.0317(3) Uani 1 1 d . . . . .
Si3 Si 0.0962(3) 0.73329(16) 0.23185(17) 0.0372(8) Uani 1 1 d . . . . .
Si2 Si 0.3881(3) 0.85436(15) 0.58170(18) 0.0364(7) Uani 1 1 d . . . . .
Si1 Si 0.3225(3) 0.59698(15) 0.53860(18) 0.0432(9) Uani 1 1 d . . . . .
O9 O 0.1479(6) 0.7334(4) 0.3214(4) 0.0410(19) Uani 1 1 d . . . . .
O5 O 0.3115(6) 0.7959(3) 0.5121(4) 0.0425(19) Uani 1 1 d . . . . .
O11 O 0.1762(6) 0.7807(3) 0.2453(4) 0.0412(18) Uani 1 1 d . . . . .
O10 O 0.1355(6) 0.6690(4) 0.2340(4) 0.044(2) Uani 1 1 d . . . . .
O12 O -0.0777(7) 0.7479(4) 0.1261(4) 0.052(2) Uani 1 1 d . . . . .
O1 O 0.2826(6) 0.6599(4) 0.4889(4) 0.050(2) Uani 1 1 d . . . . .
O3 O 0.1917(7) 0.5776(4) 0.4978(4) 0.057(2) Uani 1 1 d . . . . .
O0AA O 0.2851(6) 0.8813(3) 0.5632(4) 0.0403(19) Uani 1 1 d . . . . .
O2 O 0.3435(7) 0.5448(4) 0.5110(5) 0.058(2) Uani 1 1 d . . . . .
O7B O 0.394(2) 0.9046(11) 0.5395(14) 0.0364(7) Uani 0.473(9) 1 d . U P A 1
O6 O 0.5452(6) 0.8401(4) 0.7018(4) 0.044(2) Uani 1 1 d . . . . .
O4 O 0.4756(6) 0.6075(4) 0.6597(4) 0.064(3) Uani 1 1 d . . . . .
C35 C 0.4839(10) 0.7635(5) 0.7253(6) 0.044(3) Uani 1 1 d . . . . .
H35A H 0.3866 0.7784 0.6703 0.066 Uiso 1 1 calc GR . . . .
H35B H 0.5150 0.7458 0.7753 0.066 Uiso 1 1 calc GR . . . .
H35C H 0.4856 0.7345 0.6999 0.066 Uiso 1 1 calc GR . . . .
C36 C 0.5832(10) 0.8624(5) 0.8125(6) 0.047(3) Uani 1 1 d . . . . .
H36A H 0.6447 0.8945 0.8397 0.070 Uiso 1 1 calc GR . . . .
H36B H 0.6173 0.8464 0.8646 0.070 Uiso 1 1 calc GR . . . .
H36C H 0.4849 0.8762 0.7572 0.070 Uiso 1 1 calc GR . . . .
C9 C -0.1944(10) 0.7309(7) 0.0894(7) 0.052(3) Uani 1 1 d . . . . .
C29 C 0.1291(9) 0.8858(6) 0.4739(6) 0.049(3) Uani 1 1 d . . . . .
C33 C 0.5873(10) 0.8142(5) 0.7740(6) 0.044(3) Uani 1 1 d . . . . .
C25 C 0.0994(12) 0.6102(7) 0.4755(8) 0.059(4) Uani 1 1 d . . . . .
C31 C 0.0599(10) 0.9015(7) 0.3817(6) 0.070(4) Uani 1 1 d . . . . .
H31A H 0.1012 0.9376 0.3944 0.105 Uiso 1 1 calc GR . . . .
H31B H -0.0434 0.9064 0.3238 0.105 Uiso 1 1 calc GR . . . .
H31C H 0.0779 0.8706 0.3687 0.105 Uiso 1 1 calc GR . . . .
C30 C 0.0684(11) 0.8280(7) 0.4562(7) 0.065(4) Uani 1 1 d . . . . .
H30A H 0.0767 0.7988 0.4351 0.098 Uiso 1 1 calc GR . . . .
H30B H -0.0324 0.8330 0.4043 0.098 Uiso 1 1 calc GR . . . .
H30C H 0.1223 0.8156 0.5180 0.098 Uiso 1 1 calc GR . . . .
C32 C 0.1043(10) 0.9343(7) 0.4979(7) 0.069(4) Uani 1 1 d . . . . .
H32A H 0.1538 0.9244 0.5587 0.103 Uiso 1 1 calc GR . . . .
H32B H 0.0017 0.9382 0.4424 0.103 Uiso 1 1 calc GR . . . .
H32C H 0.1418 0.9708 0.5076 0.103 Uiso 1 1 calc GR . . . .
C11 C -0.1852(13) 0.7699(9) 0.1436(9) 0.095(6) Uani 1 1 d . . . . .
H11A H -0.0903 0.7659 0.2159 0.143 Uiso 1 1 calc GR . . . .
H11B H -0.2581 0.7574 0.1234 0.143 Uiso 1 1 calc GR . . . .
H11C H -0.2016 0.8103 0.1248 0.143 Uiso 1 1 calc GR . . . .
C12 C -0.1823(13) 0.6677(8) 0.1120(9) 0.088(5) Uani 1 1 d . . . . .
H12A H -0.1843 0.6432 0.0812 0.132 Uiso 1 1 calc GR . . . .
H12B H -0.2625 0.6576 0.0853 0.132 Uiso 1 1 calc GR . . . .
H12C H -0.0922 0.6616 0.1842 0.132 Uiso 1 1 calc GR . . . .
C6 C 0.0399(11) 0.8620(7) 0.1271(7) 0.071(5) Uani 1 1 d . . . . .
H6A H 0.0458 0.8435 0.0982 0.107 Uiso 1 1 calc GR . . . .
H6B H 0.0396 0.9040 0.1228 0.107 Uiso 1 1 calc GR . . . .
H6C H -0.0483 0.8500 0.0906 0.107 Uiso 1 1 calc GR . . . .
C14 C 0.0172(12) 0.6754(7) 0.0805(7) 0.075(5) Uani 1 1 d . . . . .
H14A H -0.0768 0.6655 0.0373 0.112 Uiso 1 1 calc GR . . . .
H14B H 0.0227 0.6629 0.0492 0.112 Uiso 1 1 calc GR . . . .
H14C H 0.0313 0.7172 0.0908 0.112 Uiso 1 1 calc GR . . . .
C8 C 0.1581(11) 0.8714(6) 0.2851(7) 0.055(3) Uani 1 1 d . . . . .
H8A H 0.0720 0.8566 0.2494 0.082 Uiso 1 1 calc GR . . . .
H8B H 0.1519 0.9135 0.2787 0.082 Uiso 1 1 calc GR . . . .
H8C H 0.2424 0.8610 0.3556 0.082 Uiso 1 1 calc GR . . . .
C28 C -0.0241(11) 0.6381(7) 0.3733(8) 0.077(5) Uani 1 1 d . . . . .
H28A H 0.0127 0.6685 0.3737 0.115 Uiso 1 1 calc GR . . . .
H28B H -0.0912 0.6549 0.3567 0.115 Uiso 1 1 calc GR . . . .
H28C H -0.0734 0.6089 0.3235 0.115 Uiso 1 1 calc GR . . . .
C16 C 0.2810(12) 0.6539(7) 0.2483(8) 0.071(4) Uani 1 1 d . . . . .
H16A H 0.2936 0.6949 0.2480 0.107 Uiso 1 1 calc GR . . . .
H16B H 0.2902 0.6310 0.2234 0.107 Uiso 1 1 calc GR . . . .
H16C H 0.3543 0.6419 0.3164 0.107 Uiso 1 1 calc GR . . . .
C24 C 0.5037(11) 0.5158(7) 0.7223(7) 0.091(5) Uani 1 1 d . . . . .
H24A H 0.4169 0.5282 0.6872 0.136 Uiso 1 1 calc GR . . . .
H24B H 0.5686 0.4972 0.7851 0.136 Uiso 1 1 calc GR . . . .
H24C H 0.4782 0.4883 0.6807 0.136 Uiso 1 1 calc GR . . . .
C34 C 0.7408(10) 0.7931(7) 0.8609(7) 0.073(4) Uani 1 1 d . . . . .
H34A H 0.7446 0.7632 0.8376 0.110 Uiso 1 1 calc GR . . . .
H34B H 0.7741 0.7771 0.9126 0.110 Uiso 1 1 calc GR . . . .
H34C H 0.8022 0.8254 0.8884 0.110 Uiso 1 1 calc GR . . . .
C5 C 0.1714(10) 0.8439(6) 0.2387(6) 0.049(3) Uani 1 1 d . . . . .
C15 C 0.0937(18) 0.5812(10) 0.1647(12) 0.123(7) Uani 1 1 d . . . . .
H15A H 0.1670 0.5618 0.2289 0.185 Uiso 1 1 calc GR . . . .
H15B H 0.0860 0.5623 0.1277 0.185 Uiso 1 1 calc GR . . . .
H15C H 0.0016 0.5790 0.1263 0.185 Uiso 1 1 calc GR . . . .
C26 C 0.1838(13) 0.6557(8) 0.5560(9) 0.075(5) Uani 1 1 d . . . . .
H26A H 0.2690 0.6378 0.6219 0.112 Uiso 1 1 calc GR . . . .
H26B H 0.1236 0.6712 0.5462 0.112 Uiso 1 1 calc GR . . . .
H26C H 0.2127 0.6870 0.5511 0.112 Uiso 1 1 calc GR . . . .
C21 C 0.5762(13) 0.5673(7) 0.7434(9) 0.078(4) Uani 1 1 d . U . . .
C10 C -0.3331(11) 0.7435(8) -0.0216(8) 0.112(8) Uani 1 1 d . . . . .
H10A H -0.3422 0.7851 -0.0324 0.169 Uiso 1 1 calc GR . . . .
H10B H -0.4140 0.7297 -0.0505 0.169 Uiso 1 1 calc GR . . . .
H10C H -0.3327 0.7237 -0.0535 0.169 Uiso 1 1 calc GR . . . .
C7 C 0.3101(11) 0.8620(8) 0.2964(8) 0.083(5) Uani 1 1 d . . . . .
H7A H 0.3918 0.8445 0.3628 0.125 Uiso 1 1 calc GR . . . .
H7B H 0.3191 0.9041 0.3028 0.125 Uiso 1 1 calc GR . . . .
H7C H 0.3080 0.8489 0.2606 0.125 Uiso 1 1 calc GR . . . .
C13 C 0.1352(13) 0.6446(7) 0.1824(8) 0.056(4) Uani 1 1 d . . . . .
C37B C 0.463(3) 0.9649(17) 0.579(2) 0.065(4) Uani 0.527(9) 1 d . . P A 2
C17 C 0.2394(12) 0.5072(8) 0.4210(9) 0.068(4) Uani 1 1 d . . . . .
C19 C 0.2007(15) 0.4571(8) 0.4299(11) 0.109(6) Uani 1 1 d . . . . .
H19A H 0.2879 0.4372 0.4932 0.164 Uiso 1 1 calc GR . . . .
H19B H 0.1400 0.4304 0.3747 0.164 Uiso 1 1 calc GR . . . .
H19C H 0.1488 0.4710 0.4278 0.164 Uiso 1 1 calc GR . . . .
C20 C 0.1086(12) 0.5443(8) 0.3265(8) 0.089(5) Uani 1 1 d . . . . .
H20A H 0.0547 0.5556 0.3236 0.133 Uiso 1 1 calc GR . . . .
H20B H 0.0469 0.5218 0.2671 0.133 Uiso 1 1 calc GR . . . .
H20C H 0.1418 0.5790 0.3291 0.133 Uiso 1 1 calc GR . . . .
C18 C 0.3215(14) 0.4883(9) 0.4239(10) 0.115(7) Uani 1 1 d . . . . .
H18A H 0.3366 0.5217 0.4113 0.173 Uiso 1 1 calc GR . . . .
H18B H 0.2661 0.4590 0.3726 0.173 Uiso 1 1 calc GR . . . .
H18C H 0.4142 0.4721 0.4895 0.173 Uiso 1 1 calc GR . . . .
C38 C 0.386(2) 0.9956(11) 0.5223(14) 0.0364(7) Uani 0.473(9) 1 d . . P A 1
H38A H 0.3095 0.9849 0.4530 0.055 Uiso 0.473(9) 1 calc GR . P A 1
H38B H 0.4327 1.0309 0.5389 0.055 Uiso 0.473(9) 1 calc GR . P A 1
H38C H 0.3451 1.0023 0.5307 0.055 Uiso 0.473(9) 1 calc GR . P A 1
C22 C 0.6766(16) 0.5453(11) 0.7608(12) 0.157(8) Uani 1 1 d . U . . .
H22A H 0.6365 0.5101 0.7222 0.235 Uiso 1 1 calc GR . . . .
H22B H 0.7719 0.5372 0.8317 0.235 Uiso 1 1 calc GR . . . .
H22C H 0.6835 0.5751 0.7393 0.235 Uiso 1 1 calc GR . . . .
C40B C 0.610(2) 0.9476(13) 0.6482(15) 0.065(4) Uani 0.527(9) 1 d . . P A 2
H40A H 0.6569 0.9813 0.6615 0.097 Uiso 0.527(9) 1 calc GR . P A 2
H40B H 0.5993 0.9175 0.6163 0.097 Uiso 0.527(9) 1 calc GR . P A 2
H40C H 0.6689 0.9330 0.7110 0.097 Uiso 0.527(9) 1 calc GR . P A 2
C27 C 0.0422(13) 0.5616(8) 0.4779(10) 0.099(6) Uani 1 1 d . . . . .
H27A H -0.0131 0.5330 0.4259 0.148 Uiso 1 1 calc GR . . . .
H27B H -0.0190 0.5793 0.4663 0.148 Uiso 1 1 calc GR . . . .
H27C H 0.1234 0.5426 0.5431 0.148 Uiso 1 1 calc GR . . . .
C23 C 0.6673(17) 0.6022(8) 0.8323(9) 0.160(8) Uani 1 1 d . U . . .
H23A H 0.7104 0.6341 0.8397 0.240 Uiso 1 1 calc GR . . . .
H23B H 0.7429 0.5778 0.8918 0.240 Uiso 1 1 calc GR . . . .
H23C H 0.6087 0.6177 0.8239 0.240 Uiso 1 1 calc GR . . . .
C1 C 0.4618(11) 0.7582(7) 0.5045(8) 0.069(4) Uani 1 1 d . . . . .
H1A H 0.4356 0.7543 0.4532 0.083 Uiso 1 1 calc R . . . .
H1B H 0.5154 0.7939 0.5445 0.083 Uiso 1 1 calc R . . . .
C2 C 0.5061(10) 0.7072(6) 0.5560(8) 0.047(3) Uani 1 1 d . . . . .
C3 C 0.4976(12) 0.6499(7) 0.5212(9) 0.079(5) Uani 1 1 d . . . . .
H3A H 0.4930 0.6174 0.5416 0.119 Uiso 1 1 calc GR . . . .
H3B H 0.5825 0.6460 0.5515 0.119 Uiso 1 1 calc GR . . . .
H3C H 0.4118 0.6501 0.4486 0.119 Uiso 1 1 calc GR . . . .
C4 C 0.6332(10) 0.7110(7) 0.6709(7) 0.069(5) Uani 1 1 d . . . . .
H4A H 0.6138 0.7417 0.6833 0.104 Uiso 1 1 calc GR . . . .
H4B H 0.7221 0.7196 0.7069 0.104 Uiso 1 1 calc GR . . . .
H4C H 0.6427 0.6741 0.6941 0.104 Uiso 1 1 calc GR . . . .
C38B C 0.468(2) 0.9929(12) 0.6308(14) 0.065(4) Uani 0.527(9) 1 d . . P A 2
H38D H 0.5320 0.9712 0.6913 0.097 Uiso 0.527(9) 1 calc GR . P A 2
H38E H 0.3720 0.9939 0.5870 0.097 Uiso 0.527(9) 1 calc GR . P A 2
H38F H 0.5041 1.0324 0.6487 0.097 Uiso 0.527(9) 1 calc GR . P A 2
C39B C 0.380(2) 0.9976(13) 0.4873(15) 0.065(4) Uani 0.527(9) 1 d . . P A 2
H39A H 0.4277 1.0344 0.5090 0.097 Uiso 0.527(9) 1 calc GR . P A 2
H39B H 0.2820 1.0047 0.4387 0.097 Uiso 0.527(9) 1 calc GR . P A 2
H39C H 0.3795 0.9740 0.4565 0.097 Uiso 0.527(9) 1 calc GR . P A 2
C39 C 0.5907(19) 0.9425(12) 0.5983(13) 0.0364(7) Uani 0.473(9) 1 d . . P A 1
H39D H 0.6466 0.9067 0.6323 0.055 Uiso 0.473(9) 1 calc GR . P A 1
H39E H 0.6555 0.9756 0.6356 0.055 Uiso 0.473(9) 1 calc GR . P A 1
H39F H 0.5271 0.9426 0.5310 0.055 Uiso 0.473(9) 1 calc GR . P A 1
C40 C 0.616(2) 0.9594(10) 0.7056(12) 0.0364(7) Uani 0.473(9) 1 d . . P A 1
H40D H 0.5759 0.9518 0.7145 0.055 Uiso 0.473(9) 1 calc GR . P A 1
H40E H 0.6458 0.9998 0.7215 0.055 Uiso 0.473(9) 1 calc GR . P A 1
H40F H 0.6986 0.9342 0.7500 0.055 Uiso 0.473(9) 1 calc GR . P A 1
C37 C 0.496(3) 0.9465(13) 0.5916(19) 0.0364(7) Uani 0.473(9) 1 d . . P A 1
O8 O 0.430(2) 0.8916(12) 0.5586(15) 0.065(4) Uani 0.527(9) 1 d . . P A 2

loop_
_atom_site_aniso_label
_atom_site_aniso_U_11
_atom_site_aniso_U_22
_atom_site_aniso_U_33
_atom_site_aniso_U_23
_atom_site_aniso_U_13
_atom_site_aniso_U_12
Mo1 0.0338(5) 0.0291(6) 0.0273(4) -0.0053(3) 0.0258(4) -0.0047(4)
Si3 0.0368(15) 0.039(2) 0.0301(13) -0.0088(11) 0.0282(13) -0.0082(13)
Si2 0.0447(16) 0.035(2) 0.0354(14) -0.0052(10) 0.0356(14) -0.0083(12)
Si1 0.0303(16) 0.036(2) 0.0363(15) 0.0023(11) 0.0250(14) -0.0030(12)
O9 0.037(4) 0.046(6) 0.027(3) -0.005(3) 0.026(3) 0.002(3)
O5 0.053(4) 0.035(6) 0.040(4) -0.012(3) 0.040(4) -0.005(3)
O11 0.047(4) 0.032(6) 0.040(4) -0.009(3) 0.037(3) -0.008(3)
O10 0.055(4) 0.044(7) 0.053(4) -0.005(3) 0.049(4) 0.003(3)
O12 0.039(4) 0.073(8) 0.031(4) -0.002(3) 0.028(4) -0.005(3)
O1 0.044(4) 0.045(7) 0.046(4) -0.003(3) 0.037(4) -0.004(3)
O3 0.040(4) 0.049(7) 0.050(4) -0.001(3) 0.035(4) -0.011(4)
O0AA 0.037(4) 0.048(6) 0.027(3) 0.003(3) 0.026(3) 0.009(3)
O2 0.049(4) 0.029(6) 0.056(4) -0.005(3) 0.040(4) -0.002(3)
O7B 0.0447(16) 0.035(2) 0.0354(14) -0.0052(10) 0.0356(14) -0.0083(12)
O6 0.036(4) 0.055(7) 0.031(3) -0.013(3) 0.027(3) -0.012(3)
O4 0.034(4) 0.047(7) 0.036(4) 0.013(3) 0.020(3) 0.004(3)
C35 0.046(6) 0.034(8) 0.035(5) 0.002(4) 0.033(5) -0.007(5)
C36 0.059(6) 0.038(9) 0.038(5) -0.004(4) 0.041(5) -0.006(5)
C9 0.025(6) 0.079(12) 0.035(6) -0.004(5) 0.023(5) -0.012(5)
C29 0.024(6) 0.066(11) 0.024(5) 0.003(4) 0.016(5) 0.005(5)
C33 0.043(6) 0.044(9) 0.026(5) -0.003(4) 0.027(5) -0.003(5)
C25 0.043(7) 0.090(14) 0.056(7) -0.005(6) 0.045(7) 0.000(7)
C31 0.043(7) 0.102(15) 0.030(6) 0.015(5) 0.027(6) 0.012(6)
C30 0.054(7) 0.081(14) 0.054(7) -0.013(6) 0.046(6) -0.010(6)
C32 0.042(7) 0.058(11) 0.048(7) 0.005(5) 0.031(6) 0.014(5)
C11 0.070(9) 0.104(18) 0.106(11) -0.013(9) 0.076(9) -0.009(8)
C12 0.076(9) 0.091(18) 0.097(10) 0.003(8) 0.075(9) -0.012(8)
C6 0.063(8) 0.099(15) 0.044(6) 0.010(6) 0.045(6) 0.001(7)
C14 0.079(8) 0.091(15) 0.055(7) -0.011(6) 0.058(7) -0.003(8)
C8 0.067(7) 0.045(10) 0.051(6) -0.006(5) 0.051(6) 0.007(6)
C28 0.057(8) 0.085(15) 0.078(9) 0.003(7) 0.057(8) 0.001(7)
C16 0.073(9) 0.071(14) 0.091(9) -0.007(7) 0.074(8) 0.006(7)
C24 0.050(7) 0.066(13) 0.044(7) 0.016(6) 0.024(6) -0.006(6)
C34 0.038(7) 0.093(14) 0.030(6) 0.000(5) 0.021(6) 0.004(6)
C5 0.038(6) 0.054(10) 0.031(5) -0.001(4) 0.026(5) -0.007(5)
C15 0.202(15) 0.10(2) 0.172(14) -0.044(13) 0.176(14) -0.033(14)
C26 0.092(9) 0.083(15) 0.095(9) -0.012(8) 0.088(8) -0.027(8)
C21 0.059(6) 0.041(7) 0.060(6) 0.012(5) 0.041(5) -0.007(5)
C10 0.033(7) 0.19(2) 0.036(7) 0.023(8) 0.019(6) -0.017(8)
C7 0.056(8) 0.086(16) 0.072(8) 0.000(7) 0.051(8) -0.012(7)
C13 0.067(8) 0.053(12) 0.061(7) -0.019(5) 0.058(7) -0.012(6)
C37B 0.078(8) 0.064(11) 0.056(7) -0.014(5) 0.059(7) -0.031(6)
C17 0.050(8) 0.066(14) 0.081(9) -0.009(7) 0.056(8) -0.007(7)
C19 0.121(12) 0.054(15) 0.143(13) -0.033(10) 0.113(12) -0.048(9)
C20 0.066(8) 0.090(16) 0.057(8) -0.020(7) 0.045(7) -0.003(7)
C18 0.081(11) 0.12(2) 0.121(12) -0.043(11) 0.085(11) -0.024(9)
C38 0.0447(16) 0.035(2) 0.0354(14) -0.0052(10) 0.0356(14) -0.0083(12)
C22 0.104(10) 0.120(16) 0.158(13) 0.074(11) 0.101(10) 0.049(10)
C40B 0.078(8) 0.064(11) 0.056(7) -0.014(5) 0.059(7) -0.031(6)
C27 0.102(10) 0.088(17) 0.121(12) -0.006(9) 0.099(10) -0.028(9)
C23 0.147(12) 0.074(13) 0.054(7) 0.008(7) 0.057(8) -0.031(10)
C1 0.052(7) 0.076(14) 0.072(8) 0.028(7) 0.053(7) 0.016(6)
C2 0.048(6) 0.025(9) 0.072(7) -0.006(5) 0.052(6) 0.004(5)
C3 0.064(8) 0.076(14) 0.097(9) -0.016(8) 0.069(8) -0.017(7)
C4 0.033(7) 0.103(15) 0.040(6) 0.017(6) 0.027(6) 0.015(6)
C38B 0.078(8) 0.064(11) 0.056(7) -0.014(5) 0.059(7) -0.031(6)
C39B 0.078(8) 0.064(11) 0.056(7) -0.014(5) 0.059(7) -0.031(6)
C39 0.0447(16) 0.035(2) 0.0354(14) -0.0052(10) 0.0356(14) -0.0083(12)
C40 0.0447(16) 0.035(2) 0.0354(14) -0.0052(10) 0.0356(14) -0.0083(12)
C37 0.0447(16) 0.035(2) 0.0354(14) -0.0052(10) 0.0356(14) -0.0083(12)
O8 0.078(8) 0.064(11) 0.056(7) -0.014(5) 0.059(7) -0.031(6)

loop_
_atom_type_symbol
_atom_type_description
_atom_type_scat_dispersion_real
_atom_type_scat_dispersion_imag
_atom_type_scat_source
C C 0.0033 0.0016 'International Tables Vol C Tables 4.2.6.8 and 6.1.1.4'
H H 0.0000 0.0000 'International Tables Vol C Tables 4.2.6.8 and 6.1.1.4'
Mo Mo -1.6832 0.6857 'International Tables Vol C Tables 4.2.6.8 and 6.1.1.4'
O O 0.0106 0.0060 'International Tables Vol C Tables 4.2.6.8 and 6.1.1.4'
Si Si 0.0817 0.0704 'International Tables Vol C Tables 4.2.6.8 and 6.1.1.4'

loop_
_geom_angle_atom_site_label_1
_geom_angle_atom_site_label_2
_geom_angle_atom_site_label_3
_geom_angle
O9 Mo1 O1 108.2(3)
O9 Mo1 C1 93.0(6)
O9 Mo1 C2 115.1(6)
O5 Mo1 O9 114.8(3)
O5 Mo1 O1 109.9(3)
O5 Mo1 C1 98.7(5)
O5 Mo1 C2 112.8(5)
O1 Mo1 C1 131.6(4)
O1 Mo1 C2 93.9(4)
C2 Mo1 C1 38.2(4)
O9 Si3 O12 107.3(6)
O11 Si3 O9 114.5(5)
O11 Si3 O10 107.9(4)
O11 Si3 O12 107.8(4)
O10 Si3 O9 105.9(4)
O10 Si3 O12 113.6(4)
O5 Si2 O7B 107.4(9)
O0AA Si2 O5 109.2(5)
O0AA Si2 O7B 106.3(8)
O0AA Si2 O6 107.5(4)
O6 Si2 O5 112.2(5)
O6 Si2 O7B 114.0(8)
O8 Si2 O5 103.7(10)
O8 Si2 O0AA 121.2(9)
O8 Si2 O6 103.0(8)
O1 Si1 O3 109.2(5)
O2 Si1 O1 113.8(4)
O2 Si1 O3 107.4(5)
O2 Si1 O4 108.4(4)
O4 Si1 O1 105.1(5)
O4 Si1 O3 113.0(5)
Si3 O9 Mo1 148.9(4)
Si2 O5 Mo1 153.8(4)
C5 O11 Si3 134.4(7)
C13 O10 Si3 132.1(8)
C9 O12 Si3 131.5(7)
Si1 O1 Mo1 160.4(4)
C25 O3 Si1 132.7(9)
C29 O0AA Si2 132.4(6)
C17 O2 Si1 132.5(8)
C37 O7B Si2 129.6(17)
C33 O6 Si2 133.1(6)
C21 O4 Si1 131.7(9)
O12 C9 C11 108.4(10)
O12 C9 C12 111.6(11)
O12 C9 C10 106.5(10)
C12 C9 C11 108.6(11)
C10 C9 C11 109.5(12)
C10 C9 C12 112.2(11)
O0AA C29 C31 110.6(10)
O0AA C29 C30 109.5(10)
O0AA C29 C32 105.1(8)
C31 C29 C32 111.0(11)
C30 C29 C31 109.9(10)
C30 C29 C32 110.5(9)
O6 C33 C35 110.4(8)
O6 C33 C36 108.0(9)
O6 C33 C34 107.5(9)
C35 C33 C36 110.6(9)
C34 C33 C35 111.3(11)
C34 C33 C36 108.8(9)
O3 C25 C28 111.5(9)
O3 C25 C26 111.7(10)
O3 C25 C27 102.6(12)
C28 C25 C26 110.7(14)
C28 C25 C27 110.6(11)
C26 C25 C27 109.5(9)
O11 C5 C6 109.3(9)
O11 C5 C8 109.6(9)
O11 C5 C7 106.1(10)
C6 C5 C8 109.8(9)
C7 C5 C6 109.9(10)
C7 C5 C8 112.0(10)
O4 C21 C24 112.8(11)
O4 C21 C22 106.1(12)
O4 C21 C23 106.4(14)
C24 C21 C22 108.2(16)
C23 C21 C24 116.2(13)
C23 C21 C22 106.6(14)
O10 C13 C14 108.7(10)
O10 C13 C16 108.1(9)
O10 C13 C15 104.1(10)
C16 C13 C14 111.6(12)
C16 C13 C15 114.7(14)
C15 C13 C14 109.3(11)
C40B C37B C39B 109(2)
C40B C37B O8 84(2)
C38B C37B C40B 114(2)
C38B C37B C39B 117(3)
C38B C37B O8 117(2)
C39B C37B O8 112(2)
O2 C17 C20 108.8(14)
O2 C17 C18 103.9(10)
C19 C17 O2 108.9(10)
C19 C17 C20 113.3(11)
C19 C17 C18 112.1(15)
C18 C17 C20 109.3(12)
C2 C1 Mo1 69.0(7)
C1 C2 Mo1 72.8(7)
C1 C2 C3 117.2(11)
C1 C2 C4 118.8(12)
C3 C2 Mo1 111.3(8)
C3 C2 C4 115.0(11)
C4 C2 Mo1 114.6(9)
O7B C37 C38 94(2)
O7B C37 C39 119(2)
O7B C37 C40 119(2)
C38 C37 C39 112(2)
C38 C37 C40 111(2)
C40 C37 C39 102(2)
Si2 O8 C37B 124.4(19)

loop_
_geom_bond_atom_site_label_1
_geom_bond_atom_site_label_2
_geom_bond_distance
Mo1 O9 1.898(15)
Mo1 O5 1.885(7)
Mo1 O1 1.905(8)
Mo1 C1 2.145(12)
Mo1 C2 2.097(15)
Si3 O9 1.611(7)
Si3 O11 1.595(8)
Si3 O10 1.608(8)
Si3 O12 1.629(15)
Si2 O5 1.623(8)
Si2 O0AA 1.611(7)
Si2 O7B 1.67(2)
Si2 O6 1.620(15)
Si2 O8 1.58(2)
Si1 O1 1.623(9)
Si1 O3 1.626(9)
Si1 O2 1.604(9)
Si1 O4 1.613(15)
O11 C5 1.439(14)
O10 C13 1.466(12)
O12 C9 1.446(13)
O3 C25 1.432(14)
O0AA C29 1.440(15)
O2 C17 1.467(17)
O7B C37 1.35(5)
O6 C33 1.419(11)
O4 C21 1.432(16)
C35 C33 1.536(15)
C36 C33 1.539(15)
C9 C11 1.561(18)
C9 C12 1.50(2)
C9 C10 1.489(18)
C29 C31 1.516(13)
C29 C30 1.511(17)
C29 C32 1.522(16)
C33 C34 1.495(17)
C25 C28 1.490(18)
C25 C26 1.506(18)
C25 C27 1.564(19)
C6 C5 1.531(17)
C14 C13 1.521(19)
C8 C5 1.572(14)
C16 C13 1.475(16)
C24 C21 1.473(18)
C5 C7 1.502(16)
C15 C13 1.50(2)
C21 C22 1.55(2)
C21 C23 1.46(2)
C37B C40B 1.50(4)
C37B C38B 1.43(3)
C37B C39B 1.53(3)
C37B O8 1.69(5)
C17 C19 1.47(2)
C17 C20 1.52(2)
C17 C18 1.508(18)
C38 C37 1.51(3)
C1 C2 1.389(17)
C2 C3 1.521(18)
C2 C4 1.544(17)
C39 C37 1.59(3)
C40 C37 1.58(3)
